data_7120934
loop_
_publ_author_name
'Zhou, Hui-Fang'
'Liu, Bo'
'Hou, Lei'
'Zhang, Wen-Yan'
'Wang, Yao-Yu'

_publ_section_title
;
 Rational construction of a stable Zn<sub>4</sub>O-based MOF for highly
 efficient CO<sub>2</sub> capture and conversion.
;
_journal_issue 5
_journal_name_full 'Chemical communications (Cambridge, England)'
_journal_page_first 456
_journal_page_last 459
_journal_paper_doi 10.1039/c7cc08473k
_journal_volume 54
_journal_year 2018
_chemical_formula_sum 'C31.5 H13.5 N1.5 O13 Zn4'
_chemical_formula_weight 882.42
_space_group_IT_number 148
_space_group_name_Hall '-R 3'
_space_group_name_H-M_alt 'R -3 :H'
_symmetry_cell_setting trigonal
_symmetry_space_group_name_Hall '-R 3'
_symmetry_space_group_name_H-M 'R -3 :H'
_atom_sites_solution_hydrogens geom
_atom_sites_solution_primary direct
_atom_sites_solution_secondary difmap
_audit_creation_method SHELXL-97
_audit_update_record
;
2017-10-25 deposited with the CCDC.
2017-11-30 downloaded from the CCDC.
;
_cell_angle_alpha 90.00
_cell_angle_beta 90.00
_cell_angle_gamma 120.00
_cell_formula_units_Z 6
_cell_length_a 19.093(4)
_cell_length_b 19.093(4)
_cell_length_c 19.869(9)
_cell_measurement_reflns_used 1875
_cell_measurement_temperature 296(2)
_cell_measurement_theta_max 22.06
_cell_measurement_theta_min 2.39
_cell_volume 6273(3)
_computing_structure_refinement 'SHELXL-97 (Sheldrick, 1997)'
_computing_structure_solution 'SHELXS-97 (Sheldrick, 1990)'
_diffrn_ambient_temperature 296(2)
_diffrn_measured_fraction_theta_full 0.986
_diffrn_measured_fraction_theta_max 0.986
_diffrn_measurement_device_type CCD
_diffrn_radiation_monochromator graphite
_diffrn_radiation_source 'fine-focus sealed tube'
_diffrn_radiation_type MoK\a
_diffrn_radiation_wavelength 0.71073
_diffrn_reflns_av_R_equivalents 0.0481
_diffrn_reflns_av_sigmaI/netI 0.0500
_diffrn_reflns_limit_h_max 22
_diffrn_reflns_limit_h_min -22
_diffrn_reflns_limit_k_max 20
_diffrn_reflns_limit_k_min -22
_diffrn_reflns_limit_l_max 23
_diffrn_reflns_limit_l_min -20
_diffrn_reflns_number 10196
_diffrn_reflns_theta_full 24.99
_diffrn_reflns_theta_max 24.99
_diffrn_reflns_theta_min 1.60
_exptl_absorpt_coefficient_mu 2.321
_exptl_absorpt_correction_T_max 0.6801
_exptl_absorpt_correction_T_min 0.6292
_exptl_absorpt_correction_type multi-scan
_exptl_absorpt_process_details sadabs
_exptl_crystal_colour colorless
_exptl_crystal_density_diffrn 1.402
_exptl_crystal_density_method 'not measured'
_exptl_crystal_description block
_exptl_crystal_F_000 2622
_exptl_crystal_size_max 0.22
_exptl_crystal_size_mid 0.20
_exptl_crystal_size_min 0.18
_refine_diff_density_max 1.965
_refine_diff_density_min -0.907
_refine_diff_density_rms 0.189
_refine_ls_extinction_method none
_refine_ls_goodness_of_fit_ref 1.268
_refine_ls_hydrogen_treatment mixed
_refine_ls_matrix_type full
_refine_ls_number_parameters 236
_refine_ls_number_reflns 2429
_refine_ls_number_restraints 533
_refine_ls_restrained_S_all 1.182
_refine_ls_R_factor_all 0.1412
_refine_ls_R_factor_gt 0.1103
_refine_ls_shift/su_max 0.000
_refine_ls_shift/su_mean 0.000
_refine_ls_structure_factor_coef Fsqd
_refine_ls_weighting_details 'calc w=1/[\s^2^(Fo^2^)+(0.2000P)^2^+0.0000P] where P=(Fo^2^+2Fc^2^)/3'
_refine_ls_weighting_scheme calc
_refine_ls_wR_factor_gt 0.3168
_refine_ls_wR_factor_ref 0.3408
_reflns_number_gt 1494
_reflns_number_total 2429
_reflns_threshold_expression >2sigma(I)
_cod_data_source_file c7cc08473k2.cif
_cod_data_source_block 1
_cod_depositor_comments
;
The following automatic conversions were performed:

'_symmetry_cell_setting' value 'Trigonal' changed to 'trigonal'
according to
/home/data/users/saulius/crontab/automatic-downloads/rss-feeds/RSC/lib/dictionaries/cif_core.dic
dictionary named 'cif_core.dic' version 2.4.2 from 2011-04-26.

Automatic conversion script
Id: cif_fix_values 4973 2017-02-22 13:04:09Z antanas 

 Adding full bibliography for 7120934.cif.
;
_cod_original_sg_symbol_H-M R-3
_cod_original_formula_sum 'C31.50 H13.50 N1.50 O13 Zn4'
_cod_database_code 7120934
_platon_squeeze_void_probe_radius 1.20

loop_
_symmetry_equiv_pos_as_xyz
'x, y, z'
'-y, x-y, z'
'-x+y, -x, z'
'x+2/3, y+1/3, z+1/3'
'-y+2/3, x-y+1/3, z+1/3'
'-x+y+2/3, -x+1/3, z+1/3'
'x+1/3, y+2/3, z+2/3'
'-y+1/3, x-y+2/3, z+2/3'
'-x+y+1/3, -x+2/3, z+2/3'
'-x, -y, -z'
'y, -x+y, -z'
'x-y, x, -z'
'-x+2/3, -y+1/3, -z+1/3'
'y+2/3, -x+y+1/3, -z+1/3'
'x-y+2/3, x+1/3, -z+1/3'
'-x+1/3, -y+2/3, -z+2/3'
'y+1/3, -x+y+2/3, -z+2/3'
'x-y+1/3, x+2/3, -z+2/3'

loop_
_atom_site_label
_atom_site_type_symbol
_atom_site_fract_x
_atom_site_fract_y
_atom_site_fract_z
_atom_site_U_iso_or_equiv
_atom_site_adp_type
_atom_site_occupancy
_atom_site_symmetry_multiplicity
_atom_site_calc_flag
_atom_site_refinement_flags
_atom_site_disorder_assembly
_atom_site_disorder_group
C1 C 0.2446(7) 0.7543(7) 0.0492(4) 0.088(3) Uani 1 1 d DU . .
C2A C 0.1945(13) 0.7820(15) 0.0855(4) 0.093(3) Uani 0.50 1 d PGDU A 1
C3A C 0.2015(15) 0.7925(17) 0.1549(4) 0.089(3) Uani 0.50 1 d PGDU A 1
H3A H 0.2336 0.7776 0.1792 0.106 Uiso 0.50 1 calc PR A 1
C4A C 0.1605(13) 0.8254(14) 0.1879(5) 0.095(3) Uani 0.50 1 d PGDU A 1
C5A C 0.1125(11) 0.8478(12) 0.1516(7) 0.104(3) Uani 0.50 1 d PGDU A 1
C6A C 0.1055(11) 0.8372(13) 0.0823(7) 0.100(3) Uani 0.50 1 d PGU A 1
H6A H 0.0734 0.8522 0.0580 0.120 Uiso 0.50 1 calc PR A 1
C7A C 0.1465(11) 0.8043(13) 0.0492(5) 0.102(3) Uani 0.50 1 d PGDU A 1
H7A H 0.1419 0.7972 0.0028 0.122 Uiso 0.50 1 calc PR A 1
C8A C 0.1565(14) 0.8191(18) 0.2603(8) 0.097(3) Uani 0.50 1 d PDU A 1
N1A N 0.0969(15) 0.8175(15) 0.3000(10) 0.102(3) Uani 0.25 1 d PU . 1
C9A C 0.0969(15) 0.8175(15) 0.3000(10) 0.102(3) Uani 0.25 1 d PDU . 1
H9A H 0.0513 0.8150 0.2808 0.123 Uiso 0.25 1 d PR . 1
C10A C 0.2270(15) 0.8469(16) 0.2964(10) 0.096(3) Uani 0.50 1 d PDU . 1
H10A H 0.2741 0.8661 0.2712 0.116 Uiso 0.50 1 d PR . 1
C11A C 0.0797(12) 0.8959(15) 0.1796(15) 0.115(3) Uani 0.50 1 d PDU A 1
O4A O 0.1219(11) 0.9531(12) 0.2174(9) 0.121(4) Uani 0.50 1 d PDU . 1
O5A O 0.0069(10) 0.8641(12) 0.1909(10) 0.121(4) Uani 0.50 1 d PDU A 1
C2B C 0.2162(14) 0.8036(13) 0.0858(4) 0.093(3) Uani 0.50 1 d PGDU A 2
C3B C 0.2089(17) 0.7988(15) 0.1555(4) 0.089(3) Uani 0.50 1 d PGDU A 2
H3B H 0.2244 0.7669 0.1795 0.107 Uiso 0.50 1 calc PR A 2
C4B C 0.1785(15) 0.8415(14) 0.1893(5) 0.096(3) Uani 0.50 1 d PGDU A 2
C5B C 0.1553(12) 0.8892(11) 0.1535(8) 0.106(3) Uani 0.50 1 d PGDU A 2
C6B C 0.1626(13) 0.8940(11) 0.0838(8) 0.103(3) Uani 0.50 1 d PGU A 2
H6B H 0.1471 0.9258 0.0598 0.124 Uiso 0.50 1 calc PR A 2
C7B C 0.1930(13) 0.8512(11) 0.0500(5) 0.103(3) Uani 0.50 1 d PGDU A 2
H7B H 0.1979 0.8544 0.0033 0.123 Uiso 0.50 1 calc PR A 2
C8B C 0.1745(19) 0.8403(13) 0.2617(8) 0.097(3) Uani 0.50 1 d PDU A 2
N1B N 0.1867(15) 0.9038(14) 0.3020(10) 0.103(3) Uani 0.25 1 d PU . 2
C9B C 0.1867(15) 0.9038(14) 0.3020(10) 0.103(3) Uani 0.25 1 d PDU . 2
H9B H 0.1948 0.9515 0.2822 0.123 Uiso 0.25 1 d PR . 2
C10B C 0.1472(16) 0.7692(14) 0.2953(10) 0.095(3) Uani 0.50 1 d PDU . 2
H10B H 0.1280 0.7221 0.2701 0.115 Uiso 0.50 1 d PR . 2
C11B C 0.1168(15) 0.9257(12) 0.1894(15) 0.117(3) Uani 0.50 1 d PDU A 2
O4B O 0.1410(13) 0.9967(10) 0.1904(10) 0.124(4) Uani 0.50 1 d PDU . 2
O5B O 0.0510(12) 0.8827(11) 0.2183(9) 0.122(4) Uani 0.50 1 d PDU A 2
O1 O 0.3333 0.6667 -0.0486(4) 0.0391(18) Uani 1 3 d S . .
O2 O 0.2450(5) 0.7536(5) -0.0137(3) 0.092(2) Uani 1 1 d . A .
O3 O 0.2779(5) 0.7216(5) 0.0848(3) 0.081(2) Uani 1 1 d . A .
Zn1 Zn 0.3333 0.6667 0.05304(7) 0.0457(6) Uani 1 3 d S . .
Zn2 Zn 0.27998(9) 0.71983(9) -0.09135(6) 0.0879(7) Uani 1 1 d . . .

loop_
_atom_site_aniso_label
_atom_site_aniso_U_11
_atom_site_aniso_U_22
_atom_site_aniso_U_33
_atom_site_aniso_U_23
_atom_site_aniso_U_13
_atom_site_aniso_U_12
C1 0.125(6) 0.125(6) 0.036(4) -0.011(4) 0.015(4) 0.081(5)
C2A 0.132(6) 0.137(6) 0.048(4) -0.010(4) 0.004(4) 0.096(5)
C3A 0.134(6) 0.134(6) 0.047(4) -0.015(4) 0.006(4) 0.104(5)
C4A 0.139(5) 0.139(5) 0.056(4) -0.015(4) 0.006(4) 0.106(4)
C5A 0.145(6) 0.143(6) 0.067(4) -0.012(4) 0.000(4) 0.104(5)
C6A 0.138(7) 0.142(7) 0.063(5) -0.005(5) -0.008(5) 0.103(5)
C7A 0.137(7) 0.142(7) 0.058(5) -0.006(5) -0.001(5) 0.092(5)
C8A 0.143(5) 0.138(5) 0.057(4) -0.015(4) 0.006(4) 0.105(4)
N1A 0.145(5) 0.141(5) 0.059(4) -0.018(4) 0.009(4) 0.100(4)
C9A 0.145(5) 0.141(5) 0.059(4) -0.018(4) 0.009(4) 0.100(4)
C10A 0.141(6) 0.139(6) 0.056(5) -0.020(5) 0.010(5) 0.105(5)
C11A 0.154(6) 0.146(6) 0.083(6) -0.018(5) 0.002(5) 0.103(6)
O4A 0.157(7) 0.147(7) 0.090(7) -0.025(6) 0.008(6) 0.100(6)
O5A 0.156(8) 0.147(8) 0.086(8) -0.020(7) 0.011(7) 0.094(7)
C2B 0.134(6) 0.134(6) 0.047(4) -0.009(4) 0.005(4) 0.095(5)
C3B 0.134(6) 0.134(6) 0.047(4) -0.014(4) 0.006(4) 0.103(5)
C4B 0.142(5) 0.138(5) 0.056(4) -0.016(4) 0.006(4) 0.105(4)
C5B 0.148(6) 0.143(6) 0.069(5) -0.012(5) 0.002(5) 0.104(5)
C6B 0.143(7) 0.141(7) 0.066(5) -0.004(5) -0.003(5) 0.102(5)
C7B 0.141(6) 0.140(6) 0.059(5) -0.006(5) -0.001(5) 0.094(5)
C8B 0.143(5) 0.138(5) 0.056(4) -0.017(4) 0.006(4) 0.105(4)
N1B 0.147(5) 0.140(5) 0.059(4) -0.019(4) 0.008(4) 0.100(4)
C9B 0.147(5) 0.140(5) 0.059(4) -0.019(4) 0.008(4) 0.100(4)
C10B 0.143(6) 0.136(6) 0.057(5) -0.019(5) 0.009(5) 0.107(5)
C11B 0.157(6) 0.145(6) 0.083(6) -0.021(5) 0.003(5) 0.101(6)
O4B 0.163(7) 0.146(7) 0.089(7) -0.023(6) -0.003(6) 0.097(7)
O5B 0.160(7) 0.146(7) 0.092(7) -0.025(6) 0.012(6) 0.101(6)
O1 0.050(3) 0.050(3) 0.017(4) 0.000 0.000 0.0250(15)
O2 0.129(6) 0.128(6) 0.039(4) -0.008(4) 0.005(4) 0.081(5)
O3 0.127(6) 0.128(6) 0.034(3) -0.009(3) 0.012(3) 0.098(5)
Zn1 0.0543(7) 0.0543(7) 0.0283(8) 0.000 0.000 0.0272(4)
Zn2 0.1084(12) 0.1073(12) 0.0649(10) 0.0018(6) -0.0037(6) 0.0667(9)

loop_
_atom_type_symbol
_atom_type_description
_atom_type_scat_dispersion_real
_atom_type_scat_dispersion_imag
_atom_type_scat_source
C C 0.0033 0.0016 'International Tables Vol C Tables 4.2.6.8 and 6.1.1.4'
H H 0.0000 0.0000 'International Tables Vol C Tables 4.2.6.8 and 6.1.1.4'
O O 0.0106 0.0060 'International Tables Vol C Tables 4.2.6.8 and 6.1.1.4'
Zn Zn 0.2839 1.4301 'International Tables Vol C Tables 4.2.6.8 and 6.1.1.4'
N N 0.0061 0.0033 'International Tables Vol C Tables 4.2.6.8 and 6.1.1.4'

loop_
_geom_angle_atom_site_label_1
_geom_angle_atom_site_label_2
_geom_angle_atom_site_label_3
_geom_angle
_geom_angle_site_symmetry_1
_geom_angle_site_symmetry_3
O2 C1 O3 122.1(8) . .
O2 C1 C2B 120.0(7) . .
O3 C1 C2B 117.2(6) . .
O2 C1 C2A 119.7(7) . .
O3 C1 C2A 117.5(6) . .
C2B C1 C2A 16.0(17) . .
C3A C2A C7A 120.0 . .
C3A C2A C1 119.9(4) . .
C7A C2A C1 119.8(4) . .
C2A C3A C4A 120.0 . .
C5A C4A C3A 120.0 . .
C5A C4A C8A 121.9(12) . .
C3A C4A C8A 116.8(12) . .
C4A C5A C6A 120.0 . .
C4A C5A C11A 123.6(14) . .
C6A C5A C11A 115.4(15) . .
C7A C6A C5A 120.0 . .
C6A C7A C2A 120.0 . .
N1A C8A C10A 110.4(18) . .
N1A C8A C4A 125.7(19) . .
C10A C8A C4A 119.2(19) . .
C8A N1A C10A 118.6(18) . 16_565
C8A C10A C9A 128(2) . 16_565
C8A C10A N1A 128(2) . 16_565
C9A C10A N1A 0(2) 16_565 16_565
O5A C11A O4A 113.8(18) . .
O5A C11A C5A 119.7(15) . .
O4A C11A C5A 119.5(14) . .
C11A O4A Zn2 127.6(16) . 6_465
C11A O5A Zn2 133.0(15) . 5_565
C3B C2B C7B 120.0 . .
C3B C2B C1 120.0(4) . .
C7B C2B C1 119.9(4) . .
C4B C3B C2B 120.0 . .
C3B C4B C5B 120.0 . .
C3B C4B C8B 120.5(13) . .
C5B C4B C8B 119.4(12) . .
C6B C5B C4B 120.0 . .
C6B C5B C11B 121.5(16) . .
C4B C5B C11B 118.2(16) . .
C7B C6B C5B 120.0 . .
C6B C7B C2B 120.0 . .
C10B C8B N1B 114.0(18) . .
C10B C8B C4B 119.7(18) . .
N1B C8B C4B 125.7(19) . .
C8B N1B C10B 120.9(19) . 16_565
C8B C10B C9B 123.9(19) . 16_565
C8B C10B N1B 123.9(19) . 16_565
C9B C10B N1B 0(2) 16_565 16_565
O4B C11B O5B 115.6(16) . .
O4B C11B C5B 124.0(14) . .
O5B C11B C5B 120.1(13) . .
C11B O4B Zn2 129.0(16) . 6_465
C11B O5B Zn2 135.5(16) . 5_565
Zn2 O1 Zn2 102.5(2) . 2_665
Zn2 O1 Zn2 102.5(2) . 3_565
Zn2 O1 Zn2 102.5(2) 2_665 3_565
Zn2 O1 Zn1 115.74(19) . .
Zn2 O1 Zn1 115.74(19) 2_665 .
Zn2 O1 Zn1 115.74(19) 3_565 .
C1 O2 Zn2 144.4(7) . .
C1 O3 Zn1 128.0(5) . .
O3 Zn1 O3 109.87(19) . 3_565
O3 Zn1 O3 109.87(19) . 2_665
O3 Zn1 O3 109.87(19) 3_565 2_665
O3 Zn1 O1 109.07(19) . .
O3 Zn1 O1 109.07(19) 3_565 .
O3 Zn1 O1 109.07(19) 2_665 .
O5A Zn2 O4B 102.0(10) 9_454 8_664
O5A Zn2 O2 106.6(7) 9_454 .
O4B Zn2 O2 105.7(7) 8_664 .
O5A Zn2 O1 118.9(6) 9_454 .
O4B Zn2 O1 121.4(6) 8_664 .
O2 Zn2 O1 100.7(3) . .
O5A Zn2 O4A 126.8(8) 9_454 8_664
O4B Zn2 O4A 24.8(7) 8_664 8_664
O2 Zn2 O4A 96.9(6) . 8_664
O1 Zn2 O4A 101.9(5) . 8_664
O5A Zn2 O5B 24.8(7) 9_454 9_454
O4B Zn2 O5B 126.8(8) 8_664 9_454
O2 Zn2 O5B 96.9(6) . 9_454
O1 Zn2 O5B 99.8(5) . 9_454
O4A Zn2 O5B 151.5(8) 8_664 9_454
O5A Zn2 Zn2 128.7(7) 9_454 3_565
O4B Zn2 Zn2 83.3(6) 8_664 3_565
O2 Zn2 Zn2 121.1(2) . 3_565
O1 Zn2 Zn2 38.73(11) . 3_565
O4A Zn2 Zn2 67.6(5) 8_664 3_565
O5B Zn2 Zn2 124.0(5) 9_454 3_565
O5A Zn2 Zn2 80.8(6) 9_454 2_665
O4B Zn2 Zn2 130.8(7) 8_664 2_665
O2 Zn2 Zn2 120.7(2) . 2_665
O1 Zn2 Zn2 38.73(11) . 2_665
O4A Zn2 Zn2 125.9(5) 8_664 2_665
O5B Zn2 Zn2 65.6(5) 9_454 2_665
Zn2 Zn2 Zn2 60.0 3_565 2_665

loop_
_geom_bond_atom_site_label_1
_geom_bond_atom_site_label_2
_geom_bond_distance
_geom_bond_site_symmetry_2
C1 O2 1.251(10) .
C1 O3 1.299(11) .
C1 C2B 1.489(9) .
C1 C2A 1.489(9) .
C2A C3A 1.3900 .
C2A C7A 1.3900 .
C3A C4A 1.3900 .
C4A C5A 1.3900 .
C4A C8A 1.442(15) .
C5A C6A 1.3900 .
C5A C11A 1.456(15) .
C6A C7A 1.3900 .
C8A N1A 1.372(17) .
C8A C10A 1.375(18) .
N1A C10A 1.41(3) 16_565
C10A C9A 1.41(3) 16_565
C10A N1A 1.41(3) 16_565
C11A O5A 1.227(17) .
C11A O4A 1.235(16) .
O4A Zn2 2.135(16) 6_465
O5A Zn2 1.819(12) 5_565
C2B C3B 1.3900 .
C2B C7B 1.3900 .
C3B C4B 1.3900 .
C4B C5B 1.3900 .
C4B C8B 1.440(15) .
C5B C6B 1.3900 .
C5B C11B 1.433(15) .
C6B C7B 1.3900 .
C8B C10B 1.362(18) .
C8B N1B 1.371(17) .
N1B C10B 1.38(3) 16_565
C10B C9B 1.38(3) 16_565
C10B N1B 1.38(3) 16_565
C11B O4B 1.193(16) .
C11B O5B 1.245(16) .
O4B Zn2 1.835(13) 6_465
O5B Zn2 2.151(16) 5_565
O1 Zn2 1.955(3) .
O1 Zn2 1.955(3) 2_665
O1 Zn2 1.955(3) 3_565
O1 Zn1 2.020(7) .
O2 Zn2 1.916(7) .
O3 Zn1 1.932(6) .
Zn1 O3 1.932(6) 3_565
Zn1 O3 1.932(6) 2_665
Zn2 O5A 1.819(12) 9_454
Zn2 O4B 1.835(13) 8_664
Zn2 O4A 2.135(16) 8_664
Zn2 O5B 2.151(16) 9_454
Zn2 Zn2 3.051(2) 3_565
Zn2 Zn2 3.051(2) 2_665

loop_
_platon_squeeze_void_nr
_platon_squeeze_void_average_x
_platon_squeeze_void_average_y
_platon_squeeze_void_average_z
_platon_squeeze_void_volume
_platon_squeeze_void_count_electrons
_platon_squeeze_void_content
1 -0.076 -0.062 -0.005 1610 403 ' '
